data_1562295
loop_
_publ_author_name
'M\;aczka, Miros\/law'
'Sobczak, Szymon'
'Kry\'s, Miko\/laj'
'Leite, Fabio Furtado'
'Paraguassu, Waldeci'
'Katrusiak, Andrzej'

_publ_section_title
;
 Mechanism of Pressure-Induced Phase Transitions and Structure--Property
 Relations in Methylhydrazinium Manganese Hypophosphite Perovskites
;
_journal_name_full 'The Journal of Physical Chemistry C'
_journal_paper_doi 10.1021/acs.jpcc.1c01998
_journal_year 2021
_chemical_formula_moiety 'H6 Mn O6 P3, C H7 N2'
_chemical_formula_sum 'C H13 Mn N2 O6 P3'
_chemical_formula_weight 296.98
_chemical_name_common MHyMnPO2
_space_group_crystal_system monoclinic
_space_group_IT_number 14
_space_group_name_Hall '-P 2yn'
_space_group_name_H-M_alt 'P 1 21/n 1'
_atom_sites_solution_hydrogens mixed
_audit_creation_date 2021-02-14
_audit_creation_method
;
Olex2 1.3
(compiled 2020.11.12 svn.r5f609507 for OlexSys, GUI svn.r6257)
;
_audit_update_record
;
2021-02-25 deposited with the CCDC.	2021-02-26 downloaded from the CCDC.
;
_cell_angle_alpha 90
_cell_angle_beta 92.643(7)
_cell_angle_gamma 90
_cell_formula_units_Z 4
_cell_length_a 10.2099(14)
_cell_length_b 7.229(2)
_cell_length_c 12.6741(9)
_cell_measurement_reflns_used 4447
_cell_measurement_temperature 293(2)
_cell_measurement_theta_max 25.242
_cell_measurement_theta_min 4.6201
_cell_volume 934.4(3)
_computing_cell_refinement 'CrysAlisPro 1.171.39.43a (Rigaku OD, 2018)'
_computing_data_collection 'CrysAlisPro 1.171.39.43a (Rigaku OD, 2018)'
_computing_data_reduction 'CrysAlisPro 1.171.39.43a (Rigaku OD, 2018)'
_computing_molecular_graphics 'Olex2 1.3 (Dolomanov et al., 2009)'
_computing_publication_material 'Olex2 1.3 (Dolomanov et al., 2009)'
_computing_structure_refinement 'SHELXL 2018/3 (Sheldrick, 2015)'
_computing_structure_solution 'SHELXT 2014/5 (Sheldrick, 2014)'
_diffrn_ambient_environment 'diamond-anvil cell'
_diffrn_ambient_pressure 1660000
_diffrn_ambient_temperature 293(2)
_diffrn_measured_fraction_theta_full 0.595
_diffrn_measured_fraction_theta_max 0.449
_diffrn_measurement_device_type 'Xcalibur, Eos'
_diffrn_measurement_method '\w and \f scans'
_diffrn_radiation_type MoK\a
_diffrn_radiation_wavelength 0.71073
_diffrn_reflns_av_R_equivalents 0.0531
_diffrn_reflns_av_unetI/netI 0.0363
_diffrn_reflns_Laue_measured_fraction_full 0.595
_diffrn_reflns_Laue_measured_fraction_max 0.449
_diffrn_reflns_limit_h_max 11
_diffrn_reflns_limit_h_min -11
_diffrn_reflns_limit_k_max 5
_diffrn_reflns_limit_k_min -5
_diffrn_reflns_limit_l_max 15
_diffrn_reflns_limit_l_min -15
_diffrn_reflns_number 4437
_diffrn_reflns_point_group_measured_fraction_full 0.595
_diffrn_reflns_point_group_measured_fraction_max 0.449
_diffrn_reflns_theta_full 25.242
_diffrn_reflns_theta_max 26.742
_diffrn_reflns_theta_min 4.660
_exptl_absorpt_coefficient_mu 1.928
_exptl_absorpt_correction_T_max 0.985
_exptl_absorpt_correction_T_min 0.983
_exptl_absorpt_correction_type analytical
_exptl_crystal_colour colourless
_exptl_crystal_colour_primary colourless
_exptl_crystal_density_diffrn 2.111
_exptl_crystal_density_method 'not measured'
_exptl_crystal_description block
_exptl_crystal_F_000 604
_exptl_crystal_size_max 0.32
_exptl_crystal_size_mid 0.255
_exptl_crystal_size_min 0.132
_refine_diff_density_max 1.108
_refine_diff_density_min -1.115
_refine_diff_density_rms 0.187
_refine_ls_extinction_method none
_refine_ls_goodness_of_fit_ref 1.122
_refine_ls_hydrogen_treatment constr
_refine_ls_matrix_type full
_refine_ls_number_parameters 123
_refine_ls_number_reflns 839
_refine_ls_number_restraints 69
_refine_ls_restrained_S_all 1.079
_refine_ls_R_factor_all 0.0909
_refine_ls_R_factor_gt 0.0798
_refine_ls_shift/su_max 0.000
_refine_ls_shift/su_mean 0.000
_refine_ls_structure_factor_coef Fsqd
_refine_ls_weighting_details 'w=1/[\s^2^(Fo^2^)+(0.1481P)^2^+10.3353P] where P=(Fo^2^+2Fc^2^)/3'
_refine_ls_weighting_scheme calc
_refine_ls_wR_factor_gt 0.2262
_refine_ls_wR_factor_ref 0.2460
_reflns_Friedel_coverage 0.000
_reflns_number_gt 726
_reflns_number_total 839
_reflns_threshold_expression 'I > 2\s(I)'
_cod_data_source_file jp1c01998_si_002.cif
_cod_data_source_block mhymnpo2_1_66
_cod_database_code 1562295
_shelx_shelxl_version_number 2018/3
_shelx_space_group_comment
;
The symmetry employed for this shelxl refinement is uniquely defined
by the following loop, which should always be used as a source of
symmetry information in preference to the above space-group names.
They are only intended as comments.
;
_olex2_refinement_description
;
1. Others
 Fixed Sof: Mn2(0.5) Mn1(0.5)
 Fixed Uiso: H2(0.026) H1(0.026) H4(0.031) H3(0.031) H6(0.023) H5(0.023)
 H15(0.049) H13(0.049) H14(0.049) H12(0.041) H11(0.041) H10(0.045) H16(0.045)
 Fixed X: Mn2(0.5) Mn1(0) H2(0.181313) H1(0.130423) H4(0.1653) H3(0.198986)
 H6(0.613049) H5(0.684664) H15(0.475116) H13(0.551467) H14(0.453778)
 H12(0.365174) H11(0.366827) H10(0.216429) H16(0.23633)
 Fixed Y: Mn2(1) Mn1(0.5) H2(0.477208) H1(0.297801) H4(1.00145) H3(0.831363)
 H6(0.567129) H5(0.512942) H15(0.542674) H13(0.632048) H14(0.468515)
 H12(0.802205) H11(0.765925) H10(0.588851) H16(0.514916)
 Fixed Z: Mn2(0.5) Mn1(0.5) H2(0.2331) H1(0.286129) H4(0.492262) H3(0.422374)
 H6(0.458331) H5(0.56522) H15(0.840446) H13(0.748805) H14(0.724694)
 H12(0.796345) H11(0.684519) H10(0.818219) H16(0.712992)
;
_olex2_submission_special_instructions 'No special instructions were received'

loop_
_space_group_symop_operation_xyz
'x, y, z'
'-x+1/2, y+1/2, -z+1/2'
'-x, -y, -z'
'x-1/2, -y-1/2, z-1/2'

loop_
_atom_site_label
_atom_site_type_symbol
_atom_site_fract_x
_atom_site_fract_y
_atom_site_fract_z
_atom_site_U_iso_or_equiv
_atom_site_adp_type
_atom_site_occupancy
_atom_site_site_symmetry_order
_atom_site_calc_flag
_atom_site_refinement_flags_posn
_atom_site_refinement_flags_adp
_atom_site_refinement_flags_occupancy
_atom_site_disorder_assembly
_atom_site_disorder_group
Mn2 Mn 0.500000 1.000000 0.500000 0.0180(13) Uani 1 2 d S . P . .
Mn1 Mn 0.000000 0.500000 0.500000 0.0202(13) Uani 1 2 d S . P . .
P1 P 0.1027(3) 0.4134(6) 0.25330(19) 0.0213(13) Uani 1 1 d . U . . .
H2 H 0.181313 0.477208 0.233100 0.026 Uiso 1 1 calc R U . . .
H1 H 0.130423 0.297801 0.286129 0.026 Uiso 1 1 calc R U . . .
P2 P 0.1910(3) 0.8723(6) 0.4947(2) 0.0260(15) Uani 1 1 d . . . . .
H4 H 0.165300 1.001450 0.492262 0.031 Uiso 1 1 calc R U . . .
H3 H 0.198986 0.831363 0.422374 0.031 Uiso 1 1 calc R U . . .
P3 P 0.6758(3) 0.6102(6) 0.5127(2) 0.0195(15) Uani 1 1 d . . . . .
H6 H 0.613049 0.567129 0.458331 0.023 Uiso 1 1 calc R U . . .
H5 H 0.684664 0.512942 0.565220 0.023 Uiso 1 1 calc R U . . .
O3 O 0.3237(7) 0.8593(16) 0.5504(5) 0.028(3) Uani 1 1 d . . . . .
O2 O 0.0828(8) 0.7639(17) 0.5418(6) 0.036(4) Uani 1 1 d . . . . .
O5 O 0.0235(8) 0.3679(17) 0.1544(5) 0.027(3) Uani 1 1 d . U . . .
O6 O 0.8054(8) 0.6301(18) 0.4632(6) 0.036(4) Uani 1 1 d . . . . .
O4 O 0.6179(8) 0.7720(17) 0.5636(6) 0.027(3) Uani 1 1 d . . . . .
C1 C 0.4701(12) 0.577(3) 0.7672(9) 0.033(4) Uani 1 1 d . U . . .
H14 H 0.475116 0.542674 0.840446 0.049 Uiso 1 1 calc R U . . .
H15 H 0.551467 0.632048 0.748805 0.049 Uiso 1 1 calc R U . . .
H13 H 0.453778 0.468515 0.724694 0.049 Uiso 1 1 calc R U . . .
N1 N 0.3601(10) 0.714(2) 0.7476(7) 0.034(3) Uani 1 1 d . U . . .
H12 H 0.365174 0.802205 0.796345 0.041 Uiso 1 1 calc R U . . .
H11 H 0.366827 0.765925 0.684519 0.041 Uiso 1 1 calc R U . . .
N2 N 0.2354(10) 0.619(2) 0.7518(7) 0.037(4) Uani 1 1 d . U . . .
H10 H 0.216429 0.588851 0.818219 0.045 Uiso 1 1 d R U . . .
H16 H 0.236330 0.514916 0.712992 0.045 Uiso 1 1 d R U . . .
O1 O 0.0399(8) 0.5284(16) 0.3355(5) 0.023(3) Uani 1 1 d . U . . .

loop_
_atom_site_aniso_label
_atom_site_aniso_U_11
_atom_site_aniso_U_22
_atom_site_aniso_U_33
_atom_site_aniso_U_23
_atom_site_aniso_U_13
_atom_site_aniso_U_12
Mn2 0.0160(17) 0.022(5) 0.0162(11) 0.0034(11) 0.0031(8) 0.0026(8)
Mn1 0.0159(18) 0.028(5) 0.0164(11) -0.0022(11) 0.0021(8) -0.0014(9)
P1 0.026(2) 0.019(5) 0.0188(13) -0.0012(15) 0.0006(9) 0.0011(11)
P2 0.018(2) 0.028(5) 0.0319(15) 0.0044(16) -0.0021(11) -0.0030(11)
P3 0.024(2) 0.011(6) 0.0238(14) 0.0001(15) -0.0020(10) 0.0009(10)
O3 0.020(5) 0.037(13) 0.028(3) 0.004(4) -0.002(3) -0.008(3)
O2 0.023(5) 0.047(13) 0.038(4) -0.005(5) 0.004(3) -0.002(4)
O5 0.044(6) 0.018(13) 0.020(3) 0.007(4) -0.006(3) -0.004(3)
O6 0.025(5) 0.054(14) 0.030(4) 0.004(5) 0.003(3) 0.008(4)
O4 0.037(5) 0.017(10) 0.027(4) 0.010(4) 0.008(3) 0.010(3)
C1 0.023(6) 0.037(14) 0.038(5) 0.001(7) -0.001(4) -0.009(5)
N1 0.019(4) 0.049(9) 0.034(4) -0.005(5) 0.001(3) -0.003(4)
N2 0.022(5) 0.064(15) 0.026(4) -0.009(6) 0.006(3) -0.006(4)
O1 0.043(6) 0.011(11) 0.015(3) 0.003(4) 0.003(3) 0.001(3)

loop_
_atom_type_symbol
_atom_type_description
_atom_type_scat_dispersion_real
_atom_type_scat_dispersion_imag
_atom_type_scat_source
C C 0.0033 0.0016 'International Tables Vol C Tables 4.2.6.8 and 6.1.1.4'
H H 0.0000 0.0000 'International Tables Vol C Tables 4.2.6.8 and 6.1.1.4'
Mn Mn 0.3368 0.7283 'International Tables Vol C Tables 4.2.6.8 and 6.1.1.4'
N N 0.0061 0.0033 'International Tables Vol C Tables 4.2.6.8 and 6.1.1.4'
O O 0.0106 0.0060 'International Tables Vol C Tables 4.2.6.8 and 6.1.1.4'
P P 0.1023 0.0942 'International Tables Vol C Tables 4.2.6.8 and 6.1.1.4'

loop_
_geom_angle_atom_site_label_1
_geom_angle_atom_site_label_2
_geom_angle_atom_site_label_3
_geom_angle
_geom_angle_site_symmetry_1
_geom_angle_site_symmetry_3
_geom_angle_publ_flag
O3 Mn2 O3 180.0 . 3_676 ?
O5 Mn2 O3 90.0(3) 4_676 3_676 ?
O5 Mn2 O3 90.0(3) 2 3_676 ?
O5 Mn2 O3 90.0(3) 4_676 . ?
O5 Mn2 O3 90.0(3) 2 . ?
O5 Mn2 O5 180.0 4_676 2 ?
O4 Mn2 O3 89.3(4) . . ?
O4 Mn2 O3 89.3(4) 3_676 3_676 ?
O4 Mn2 O3 90.7(4) 3_676 . ?
O4 Mn2 O3 90.7(4) . 3_676 ?
O4 Mn2 O5 92.1(4) 3_676 4_676 ?
O4 Mn2 O5 87.9(4) . 4_676 ?
O4 Mn2 O5 87.9(4) 3_676 2 ?
O4 Mn2 O5 92.1(4) . 2 ?
O4 Mn2 O4 180.0 3_676 . ?
O2 Mn1 O2 180.0 . 3_566 ?
O2 Mn1 O6 90.8(4) 3_566 3_666 ?
O2 Mn1 O6 90.8(4) . 1_455 ?
O2 Mn1 O6 89.2(4) 3_566 1_455 ?
O2 Mn1 O6 89.2(4) . 3_666 ?
O2 Mn1 O1 93.7(4) . . ?
O2 Mn1 O1 86.3(4) 3_566 . ?
O2 Mn1 O1 86.3(4) . 3_566 ?
O2 Mn1 O1 93.7(4) 3_566 3_566 ?
O6 Mn1 O6 180.0(4) 1_455 3_666 ?
O1 Mn1 O6 87.9(3) 3_566 3_666 ?
O1 Mn1 O6 87.9(3) . 1_455 ?
O1 Mn1 O6 92.1(3) . 3_666 ?
O1 Mn1 O6 92.1(3) 3_566 1_455 ?
O1 Mn1 O1 180.0 3_566 . ?
H2 P1 H1 107.1 . . ?
O5 P1 H2 107.8 . . ?
O5 P1 H1 107.8 . . ?
O5 P1 O1 118.2(5) . . ?
O1 P1 H2 107.8 . . ?
O1 P1 H1 107.8 . . ?
H4 P2 H3 107.3 . . ?
O3 P2 H4 108.2 . . ?
O3 P2 H3 108.2 . . ?
O2 P2 H4 108.2 . . ?
O2 P2 H3 108.2 . . ?
O2 P2 O3 116.4(5) . . ?
H6 P3 H5 107.0 . . ?
O6 P3 H6 107.5 . . ?
O6 P3 H5 107.5 . . ?
O4 P3 H6 107.5 . . ?
O4 P3 H5 107.5 . . ?
O4 P3 O6 119.2(7) . . ?
P2 O3 Mn2 124.8(5) . . ?
P2 O2 Mn1 131.0(5) . . ?
P1 O5 Mn2 133.5(7) . 2_545 ?
P3 O6 Mn1 132.0(6) . 1_655 ?
P3 O4 Mn2 131.7(4) . . ?
H14 C1 H15 109.5 . . ?
H14 C1 H13 109.5 . . ?
H15 C1 H13 109.5 . . ?
N1 C1 H14 109.5 . . ?
N1 C1 H15 109.5 . . ?
N1 C1 H13 109.5 . . ?
C1 N1 H12 109.8 . . ?
C1 N1 H11 109.8 . . ?
H12 N1 H11 108.2 . . ?
N2 N1 C1 109.5(13) . . ?
N2 N1 H12 109.8 . . ?
N2 N1 H11 109.8 . . ?
N1 N2 H10 112.0 . . ?
N1 N2 H16 110.1 . . ?
H10 N2 H16 108.6 . . ?
P1 O1 Mn1 136.6(6) . . ?

loop_
_geom_bond_atom_site_label_1
_geom_bond_atom_site_label_2
_geom_bond_distance
_geom_bond_site_symmetry_2
_geom_bond_publ_flag
Mn2 O3 2.188(8) . ?
Mn2 O3 2.188(8) 3_676 ?
Mn2 O5 2.181(8) 4_676 ?
Mn2 O5 2.181(8) 2 ?
Mn2 O4 2.174(10) . ?
Mn2 O4 2.174(10) 3_676 ?
Mn1 O2 2.143(12) 3_566 ?
Mn1 O2 2.143(12) . ?
Mn1 O6 2.228(9) 3_666 ?
Mn1 O6 2.228(9) 1_455 ?
Mn1 O1 2.152(6) 3_566 ?
Mn1 O1 2.152(6) . ?
P1 H2 0.9700 . ?
P1 H1 0.9700 . ?
P1 O5 1.497(8) . ?
P1 O1 1.500(9) . ?
P2 H4 0.9700 . ?
P2 H3 0.9700 . ?
P2 O3 1.501(8) . ?
P2 O2 1.501(10) . ?
P3 H6 0.9700 . ?
P3 H5 0.9700 . ?
P3 O6 1.497(8) . ?
P3 O4 1.473(11) . ?
C1 H14 0.9600 . ?
C1 H15 0.9600 . ?
C1 H13 0.9600 . ?
C1 N1 1.51(2) . ?
N1 H12 0.8900 . ?
N1 H11 0.8900 . ?
N1 N2 1.449(16) . ?
N2 H10 0.8993 . ?
N2 H16 0.8978 . ?

loop_
_geom_torsion_atom_site_label_1
_geom_torsion_atom_site_label_2
_geom_torsion_atom_site_label_3
_geom_torsion_atom_site_label_4
_geom_torsion
_geom_torsion_site_symmetry_1
_geom_torsion_site_symmetry_2
_geom_torsion_site_symmetry_3
_geom_torsion_site_symmetry_4
_geom_torsion_publ_flag
O3 P2 O2 Mn1 -99.0(8) . . . . ?
O2 P2 O3 Mn2 179.6(6) . . . . ?
O5 P1 O1 Mn1 122.8(8) . . . . ?
O6 P3 O4 Mn2 84.0(8) . . . . ?
O4 P3 O6 Mn1 116.4(8) . . . 1_655 ?
O1 P1 O5 Mn2 92.1(8) . . . 2_545 ?
